data_2223461
loop_
_publ_author_name
'Gao, Zhongjun'
'Chen, Wandong'
'Wang, Yanbao'
'Zhao, Guangwang'

_publ_section_title
;
 [<i>N</i>'-(3-Methoxy-2-oxidobenzylidene)nicotinohydrazidato]dimethyltin(IV)
;
_journal_coeditor_code KP2231
_journal_issue 10
_journal_name_full 'Acta Crystallographica Section E'
_journal_page_first m1236
_journal_paper_doi 10.1107/S160053680903726X
_journal_volume 65
_journal_year 2009
_chemical_formula_iupac '[Sn (C H3)2 (C14 H11 N3 O3)]'
_chemical_formula_moiety 'C16 H17 N3 O3 Sn'
_chemical_formula_sum 'C16 H17 N3 O3 Sn'
_chemical_formula_weight 418.02
_chemical_name_systematic
;
[<i>N</i>'-(3-Methoxy-2-oxidobenzylidene)nicotinohydrazidato]dimethyltin(IV)
;
_space_group_IT_number 15
_symmetry_cell_setting monoclinic
_symmetry_space_group_name_Hall '-C 2yc'
_symmetry_space_group_name_H-M 'C 1 2/c 1'
_atom_sites_solution_hydrogens geom
_atom_sites_solution_primary direct
_atom_sites_solution_secondary difmap
_audit_creation_method SHELXL-97
_cell_angle_alpha 90.00
_cell_angle_beta 103.666(4)
_cell_angle_gamma 90.00
_cell_formula_units_Z 8
_cell_length_a 26.121(8)
_cell_length_b 9.795(3)
_cell_length_c 13.227(4)
_cell_measurement_reflns_used 4244
_cell_measurement_temperature 298(2)
_cell_measurement_theta_max 27.586
_cell_measurement_theta_min 2.228
_cell_volume 3288.4(17)
_computing_cell_refinement 'SAINT (Siemens, 1996)'
_computing_data_collection 'SMART (Siemens, 1996)'
_computing_data_reduction 'SAINT (Siemens, 1996)'
_computing_molecular_graphics 'SHELXTL (Sheldrick, 2008)'
_computing_publication_material 'SHELXTL (Sheldrick, 2008)'
_computing_structure_refinement 'SHELXL97 (Sheldrick, 2008)'
_computing_structure_solution 'SHELXS97 (Sheldrick, 2008)'
_diffrn_ambient_temperature 298(2)
_diffrn_measured_fraction_theta_full 0.996
_diffrn_measured_fraction_theta_max 0.996
_diffrn_measurement_device_type 'Bruker SMART CCD area-detector'
_diffrn_measurement_method '\f and \w'
_diffrn_radiation_monochromator graphite
_diffrn_radiation_source 'fine-focus sealed tube'
_diffrn_radiation_type MoK\a
_diffrn_radiation_wavelength 0.71073
_diffrn_reflns_av_R_equivalents 0.0233
_diffrn_reflns_av_sigmaI/netI 0.0295
_diffrn_reflns_limit_h_max 20
_diffrn_reflns_limit_h_min -33
_diffrn_reflns_limit_k_max 12
_diffrn_reflns_limit_k_min -12
_diffrn_reflns_limit_l_max 16
_diffrn_reflns_limit_l_min -13
_diffrn_reflns_number 9367
_diffrn_reflns_theta_full 27.00
_diffrn_reflns_theta_max 27.00
_diffrn_reflns_theta_min 1.60
_exptl_absorpt_coefficient_mu 1.572
_exptl_absorpt_correction_T_max 0.8338
_exptl_absorpt_correction_T_min 0.6092
_exptl_absorpt_correction_type multi-scan
_exptl_absorpt_process_details '(SADABS; Sheldrick, 1996)'
_exptl_crystal_colour yellow
_exptl_crystal_density_diffrn 1.689
_exptl_crystal_density_method 'not measured'
_exptl_crystal_description block
_exptl_crystal_F_000 1664
_exptl_crystal_size_max 0.35
_exptl_crystal_size_mid 0.16
_exptl_crystal_size_min 0.12
_refine_diff_density_max 0.480
_refine_diff_density_min -0.536
_refine_ls_extinction_method none
_refine_ls_goodness_of_fit_ref 1.003
_refine_ls_hydrogen_treatment constr
_refine_ls_matrix_type full
_refine_ls_number_parameters 211
_refine_ls_number_reflns 3574
_refine_ls_number_restraints 0
_refine_ls_restrained_S_all 1.003
_refine_ls_R_factor_all 0.0382
_refine_ls_R_factor_gt 0.0322
_refine_ls_shift/su_max 0.000
_refine_ls_shift/su_mean 0.000
_refine_ls_structure_factor_coef Fsqd
_refine_ls_weighting_details 'calc w=1/[\s^2^(Fo^2^)+(0.0558P)^2^+0.5213P] where P=(Fo^2^+2Fc^2^)/3'
_refine_ls_weighting_scheme calc
_refine_ls_wR_factor_gt 0.0833
_refine_ls_wR_factor_ref 0.0873
_reflns_number_gt 3115
_reflns_number_total 3574
_reflns_threshold_expression I>2\s(I)
_cod_data_source_file kp2231.cif
_cod_data_source_block I
_cod_depositor_comments
;
The following automatic conversions were performed:
'_symmetry_cell_setting' value 'Monoclinic' changed to 'monoclinic'
according to '/home/saulius/struct/CIF-dictionaries/cif_core.dic'
dictionary named 'cif_core.dic' version 2.4.1 from 2010-06-29.

Automatic conversion script
Id: cif_fix_enum 1527 2010-12-29 10:47:43Z saulius 

The following automatic conversions were performed:

'_symmetry_cell_setting' value 'Monoclinic' changed to 'monoclinic'
according to /home/saulius/struct/CIF-dictionaries/cif_core.dic
dictionary named 'cif_core.dic' version 2.4.1 from 2010-06-29.

Automatic conversion script
Id: cif_fix_values 1715 2011-07-08 13:25:40Z adriana 
;
_cod_original_sg_symbol_H-M 'C 2/c'
_cod_database_code 2223461
_cod_database_fobs_code 2223461

loop_
_symmetry_equiv_pos_as_xyz
'x, y, z'
'-x, y, -z+1/2'
'x+1/2, y+1/2, z'
'-x+1/2, y+1/2, -z+1/2'
'-x, -y, -z'
'x, -y, z-1/2'
'-x+1/2, -y+1/2, -z'
'x+1/2, -y+1/2, z-1/2'

loop_
_atom_site_type_symbol
_atom_site_label
_atom_site_fract_x
_atom_site_fract_y
_atom_site_fract_z
_atom_site_U_iso_or_equiv
_atom_site_adp_type
_atom_site_calc_flag
_atom_site_refinement_flags
_atom_site_occupancy
_atom_site_disorder_assembly
_atom_site_disorder_group
C C1 -0.17768(17) -0.0742(5) -0.0099(5) 0.112(2) Uani d . 1 . .
H H1A -0.1913 -0.0622 0.0509 0.169 Uiso calc R 1 . .
H H1B -0.1729 -0.1697 -0.0208 0.169 Uiso calc R 1 . .
H H1C -0.2021 -0.0368 -0.0693 0.169 Uiso calc R 1 . .
C C2 -0.12735(12) 0.1271(3) 0.0369(2) 0.0486(7) Uani d . 1 . .
C C3 -0.17073(12) 0.1957(3) 0.0522(3) 0.0543(8) Uani d . 1 . .
H H3 -0.2031 0.1515 0.0391 0.065 Uiso calc R 1 . .
C C4 -0.16700(14) 0.3308(3) 0.0870(3) 0.0598(9) Uani d . 1 . .
H H4 -0.1966 0.3761 0.0973 0.072 Uiso calc R 1 . .
C C5 -0.11962(12) 0.3952(3) 0.1057(3) 0.0530(7) Uani d . 1 . .
H H5 -0.1171 0.4852 0.1286 0.064 Uiso calc R 1 . .
C C6 -0.07437(12) 0.3282(3) 0.0910(2) 0.0450(7) Uani d . 1 . .
C C7 -0.07714(12) 0.1931(3) 0.0542(2) 0.0441(7) Uani d . 1 . .
C C8 -0.02708(12) 0.4074(3) 0.1159(2) 0.0461(6) Uani d . 1 . .
H H8 -0.0301 0.4944 0.1421 0.055 Uiso calc R 1 . .
C C9 0.10299(11) 0.4315(3) 0.1225(2) 0.0453(7) Uani d . 1 . .
C C10 0.14890(11) 0.5246(3) 0.1563(2) 0.0458(7) Uani d . 1 . .
C C11 0.14558(15) 0.6528(3) 0.1969(3) 0.0579(8) Uani d . 1 . .
H H11 0.1133 0.6872 0.2032 0.069 Uiso calc R 1 . .
C C12 0.19100(16) 0.7297(4) 0.2282(3) 0.0701(10) Uani d . 1 . .
H H12 0.1898 0.8172 0.2549 0.084 Uiso calc R 1 . .
C C13 0.23784(17) 0.6734(4) 0.2190(3) 0.0701(11) Uani d . 1 . .
H H13 0.2683 0.7251 0.2416 0.084 Uiso calc R 1 . .
C C14 0.19835(12) 0.4796(3) 0.1490(3) 0.0563(8) Uani d . 1 . .
H H14 0.2006 0.3938 0.1202 0.068 Uiso calc R 1 . .
C C15 0.07460(13) 0.0606(3) 0.1813(2) 0.0564(8) Uani d . 1 . .
H H15A 0.0728 -0.0342 0.1625 0.085 Uiso calc R 1 . .
H H15B 0.0544 0.0760 0.2323 0.085 Uiso calc R 1 . .
H H15C 0.1106 0.0858 0.2099 0.085 Uiso calc R 1 . .
C C16 0.03460(15) 0.1988(3) -0.1120(3) 0.0562(8) Uani d . 1 . .
H H16A 0.0649 0.2438 -0.1258 0.084 Uiso calc R 1 . .
H H16B 0.0036 0.2518 -0.1405 0.084 Uiso calc R 1 . .
H H16C 0.0310 0.1100 -0.1435 0.084 Uiso calc R 1 . .
N N1 0.05804(9) 0.4727(2) 0.1381(2) 0.0477(6) Uani d . 1 . .
N N2 0.01913(9) 0.3731(3) 0.10640(18) 0.0445(5) Uani d . 1 . .
N N3 0.24269(11) 0.5509(3) 0.1802(3) 0.0683(8) Uani d . 1 . .
O O1 -0.12845(9) -0.0056(3) 0.0043(2) 0.0690(7) Uani d . 1 . .
O O2 -0.03632(8) 0.1225(2) 0.03858(18) 0.0546(5) Uani d . 1 . .
O O3 0.11123(10) 0.3162(2) 0.0820(2) 0.0604(6) Uani d . 1 . .
Sn Sn1 0.043848(7) 0.17888(2) 0.049245(14) 0.04388(10) Uani d . 1 . .

loop_
_atom_site_aniso_label
_atom_site_aniso_U_11
_atom_site_aniso_U_22
_atom_site_aniso_U_33
_atom_site_aniso_U_12
_atom_site_aniso_U_13
_atom_site_aniso_U_23
C1 0.066(3) 0.083(3) 0.202(6) -0.031(2) 0.060(3) -0.070(3)
C2 0.0429(16) 0.0581(18) 0.0459(16) -0.0086(14) 0.0129(12) -0.0022(14)
C3 0.0378(16) 0.072(2) 0.0542(19) -0.0055(14) 0.0135(14) 0.0008(15)
C4 0.0459(18) 0.069(2) 0.069(2) 0.0046(15) 0.0219(16) -0.0008(16)
C5 0.0518(18) 0.0535(18) 0.0568(19) 0.0003(14) 0.0190(14) 0.0026(15)
C6 0.0419(16) 0.0540(17) 0.0397(15) -0.0042(12) 0.0107(12) 0.0063(12)
C7 0.0394(15) 0.0581(18) 0.0354(14) -0.0030(12) 0.0103(11) 0.0039(12)
C8 0.0472(17) 0.0458(15) 0.0459(16) -0.0028(13) 0.0120(12) 0.0027(13)
C9 0.0451(16) 0.0492(16) 0.0418(15) -0.0110(13) 0.0104(12) 0.0012(13)
C10 0.0479(16) 0.0466(16) 0.0421(15) -0.0124(13) 0.0091(12) 0.0037(13)
C11 0.061(2) 0.0536(18) 0.061(2) -0.0123(15) 0.0173(16) -0.0053(15)
C12 0.082(3) 0.0534(19) 0.076(3) -0.023(2) 0.022(2) -0.0120(19)
C13 0.057(2) 0.079(3) 0.071(3) -0.0297(18) 0.0076(18) -0.0001(19)
C14 0.0514(18) 0.0535(18) 0.062(2) -0.0115(15) 0.0101(15) -0.0008(16)
C15 0.060(2) 0.061(2) 0.0445(17) -0.0025(15) 0.0053(14) 0.0008(14)
C16 0.075(2) 0.0510(18) 0.0452(18) -0.0102(16) 0.0203(16) -0.0036(14)
N1 0.0450(14) 0.0442(13) 0.0535(15) -0.0077(11) 0.0107(11) -0.0006(11)
N2 0.0445(14) 0.0462(13) 0.0426(13) -0.0091(11) 0.0100(10) -0.0005(11)
N3 0.0507(17) 0.0673(19) 0.085(2) -0.0174(14) 0.0116(14) -0.0038(16)
O1 0.0457(12) 0.0708(15) 0.0958(19) -0.0155(11) 0.0277(12) -0.0276(14)
O2 0.0400(11) 0.0565(13) 0.0689(15) -0.0080(10) 0.0162(10) -0.0079(11)
O3 0.0509(14) 0.0569(14) 0.0793(18) -0.0155(10) 0.0269(12) -0.0220(11)
Sn1 0.04134(14) 0.04977(15) 0.04093(14) -0.01097(8) 0.01049(9) -0.00053(8)

loop_
_atom_type_symbol
_atom_type_description
_atom_type_scat_dispersion_real
_atom_type_scat_dispersion_imag
_atom_type_scat_source
C C 0.0033 0.0016 'International Tables Vol C Tables 4.2.6.8 and 6.1.1.4'
H H 0.0000 0.0000 'International Tables Vol C Tables 4.2.6.8 and 6.1.1.4'
N N 0.0061 0.0033 'International Tables Vol C Tables 4.2.6.8 and 6.1.1.4'
O O 0.0106 0.0060 'International Tables Vol C Tables 4.2.6.8 and 6.1.1.4'
Sn Sn -0.6537 1.4246 'International Tables Vol C Tables 4.2.6.8 and 6.1.1.4'

loop_
_geom_angle_atom_site_label_1
_geom_angle_atom_site_label_2
_geom_angle_atom_site_label_3
_geom_angle_site_symmetry_1
_geom_angle_site_symmetry_3
_geom_angle
_geom_angle_publ_flag
O1 C1 H1A . . 109.5 ?
O1 C1 H1B . . 109.5 ?
H1A C1 H1B . . 109.5 ?
O1 C1 H1C . . 109.5 ?
H1A C1 H1C . . 109.5 ?
H1B C1 H1C . . 109.5 ?
O1 C2 C3 . . 123.7(3) ?
O1 C2 C7 . . 115.5(3) ?
C3 C2 C7 . . 120.8(3) ?
C2 C3 C4 . . 121.1(3) ?
C2 C3 H3 . . 119.4 ?
C4 C3 H3 . . 119.4 ?
C5 C4 C3 . . 119.3(3) ?
C5 C4 H4 . . 120.4 ?
C3 C4 H4 . . 120.4 ?
C4 C5 C6 . . 121.2(3) ?
C4 C5 H5 . . 119.4 ?
C6 C5 H5 . . 119.4 ?
C5 C6 C7 . . 120.8(3) ?
C5 C6 C8 . . 115.1(3) ?
C7 C6 C8 . . 124.2(3) ?
O2 C7 C6 . . 124.5(3) ?
O2 C7 C2 . . 118.7(3) ?
C6 C7 C2 . . 116.8(3) ?
N2 C8 C6 . . 127.9(3) ?
N2 C8 H8 . . 116.0 ?
C6 C8 H8 . . 116.0 ?
O3 C9 N1 . . 125.6(3) ?
O3 C9 C10 . . 117.4(3) ?
N1 C9 C10 . . 117.0(3) ?
C11 C10 C14 . . 117.5(3) ?
C11 C10 C9 . . 123.8(3) ?
C14 C10 C9 . . 118.7(3) ?
C10 C11 C12 . . 119.0(4) ?
C10 C11 H11 . . 120.5 ?
C12 C11 H11 . . 120.5 ?
C13 C12 C11 . . 118.3(4) ?
C13 C12 H12 . . 120.8 ?
C11 C12 H12 . . 120.8 ?
N3 C13 C12 . . 124.6(3) ?
N3 C13 H13 . . 117.7 ?
C12 C13 H13 . . 117.7 ?
N3 C14 C10 . . 124.5(3) ?
N3 C14 H14 . . 117.7 ?
C10 C14 H14 . . 117.7 ?
Sn1 C15 H15A . . 109.5 ?
Sn1 C15 H15B . . 109.5 ?
H15A C15 H15B . . 109.5 ?
Sn1 C15 H15C . . 109.5 ?
H15A C15 H15C . . 109.5 ?
H15B C15 H15C . . 109.5 ?
Sn1 C16 H16A . . 109.5 ?
Sn1 C16 H16B . . 109.5 ?
H16A C16 H16B . . 109.5 ?
Sn1 C16 H16C . . 109.5 ?
H16A C16 H16C . . 109.5 ?
H16B C16 H16C . . 109.5 ?
C9 N1 N2 . . 110.7(2) ?
C8 N2 N1 . . 114.8(2) ?
C8 N2 Sn1 . . 128.1(2) ?
N1 N2 Sn1 . . 117.03(18) ?
C13 N3 C14 . . 116.1(3) ?
C2 O1 C1 . . 116.2(3) ?
C7 O2 Sn1 . . 131.74(19) ?
C9 O3 Sn1 . . 114.66(19) ?
C15 Sn1 C16 . . 146.08(14) ?
C15 Sn1 O2 . . 95.11(11) ?
C16 Sn1 O2 . . 94.66(12) ?
C15 Sn1 O3 . . 92.46(12) ?
C16 Sn1 O3 . . 92.19(12) ?
O2 Sn1 O3 . . 155.02(9) ?
C15 Sn1 N2 . . 106.13(11) ?
C16 Sn1 N2 . . 107.23(11) ?
O2 Sn1 N2 . . 83.30(9) ?
O3 Sn1 N2 . . 71.73(9) ?

loop_
_geom_bond_atom_site_label_1
_geom_bond_atom_site_label_2
_geom_bond_site_symmetry_2
_geom_bond_distance
_geom_bond_publ_flag
C1 O1 . 1.423(4) ?
C1 H1A . 0.9600 ?
C1 H1B . 0.9600 ?
C1 H1C . 0.9600 ?
C2 O1 . 1.367(4) ?
C2 C3 . 1.373(5) ?
C2 C7 . 1.431(4) ?
C3 C4 . 1.397(4) ?
C3 H3 . 0.9300 ?
C4 C5 . 1.359(5) ?
C4 H4 . 0.9300 ?
C5 C6 . 1.405(4) ?
C5 H5 . 0.9300 ?
C6 C7 . 1.406(4) ?
C6 C8 . 1.430(4) ?
C7 O2 . 1.327(4) ?
C8 N2 . 1.287(4) ?
C8 H8 . 0.9300 ?
C9 O3 . 1.290(3) ?
C9 N1 . 1.304(4) ?
C9 C10 . 1.489(4) ?
C10 C11 . 1.377(4) ?
C10 C14 . 1.390(4) ?
C11 C12 . 1.383(5) ?
C11 H11 . 0.9300 ?
C12 C13 . 1.374(6) ?
C12 H12 . 0.9300 ?
C13 N3 . 1.323(5) ?
C13 H13 . 0.9300 ?
C14 N3 . 1.332(4) ?
C14 H14 . 0.9300 ?
C15 Sn1 . 2.092(3) y
C15 H15A . 0.9600 ?
C15 H15B . 0.9600 ?
C15 H15C . 0.9600 ?
C16 Sn1 . 2.098(3) y
C16 H16A . 0.9600 ?
C16 H16B . 0.9600 ?
C16 H16C . 0.9600 ?
N1 N2 . 1.400(3) ?
N2 Sn1 . 2.200(3) y
O2 Sn1 . 2.138(2) y
O3 Sn1 . 2.176(2) y

loop_
_geom_torsion_atom_site_label_1
_geom_torsion_atom_site_label_2
_geom_torsion_atom_site_label_3
_geom_torsion_atom_site_label_4
_geom_torsion_site_symmetry_1
_geom_torsion_site_symmetry_2
_geom_torsion_site_symmetry_3
_geom_torsion_site_symmetry_4
_geom_torsion
_geom_torsion_publ_flag
O1 C2 C3 C4 . . . . 179.1(3) ?
C7 C2 C3 C4 . . . . -1.4(5) ?
C2 C3 C4 C5 . . . . 0.2(5) ?
C3 C4 C5 C6 . . . . -0.3(5) ?
C4 C5 C6 C7 . . . . 1.5(5) ?
C4 C5 C6 C8 . . . . -178.7(3) ?
C5 C6 C7 O2 . . . . -179.7(3) ?
C8 C6 C7 O2 . . . . 0.5(5) ?
C5 C6 C7 C2 . . . . -2.5(4) ?
C8 C6 C7 C2 . . . . 177.7(3) ?
O1 C2 C7 O2 . . . . -0.5(4) ?
C3 C2 C7 O2 . . . . 179.9(3) ?
O1 C2 C7 C6 . . . . -177.9(3) ?
C3 C2 C7 C6 . . . . 2.4(4) ?
C5 C6 C8 N2 . . . . -177.5(3) ?
C7 C6 C8 N2 . . . . 2.3(5) ?
O3 C9 C10 C11 . . . . 177.3(3) ?
N1 C9 C10 C11 . . . . -3.9(4) ?
O3 C9 C10 C14 . . . . -4.0(4) ?
N1 C9 C10 C14 . . . . 174.7(3) ?
C14 C10 C11 C12 . . . . -0.1(5) ?
C9 C10 C11 C12 . . . . 178.5(3) ?
C10 C11 C12 C13 . . . . -1.1(6) ?
C11 C12 C13 N3 . . . . 1.3(6) ?
C11 C10 C14 N3 . . . . 1.3(5) ?
C9 C10 C14 N3 . . . . -177.4(3) ?
O3 C9 N1 N2 . . . . 1.0(4) ?
C10 C9 N1 N2 . . . . -177.6(2) ?
C6 C8 N2 N1 . . . . -179.5(3) ?
C6 C8 N2 Sn1 . . . . -0.4(4) ?
C9 N1 N2 C8 . . . . -177.8(3) ?
C9 N1 N2 Sn1 . . . . 3.0(3) ?
C12 C13 N3 C14 . . . . -0.2(6) ?
C10 C14 N3 C13 . . . . -1.2(5) ?
C3 C2 O1 C1 . . . . -2.4(5) ?
C7 C2 O1 C1 . . . . 178.0(4) ?
C6 C7 O2 Sn1 . . . . -5.1(4) ?
C2 C7 O2 Sn1 . . . . 177.7(2) ?
N1 C9 O3 Sn1 . . . . -4.5(4) ?
C10 C9 O3 Sn1 . . . . 174.16(19) ?
C7 O2 Sn1 C15 . . . . 110.8(3) ?
C7 O2 Sn1 C16 . . . . -101.7(3) ?
C7 O2 Sn1 O3 . . . . 3.7(4) ?
C7 O2 Sn1 N2 . . . . 5.1(3) ?
C9 O3 Sn1 C15 . . . . -102.0(2) ?
C9 O3 Sn1 C16 . . . . 111.6(2) ?
C9 O3 Sn1 O2 . . . . 5.6(4) ?
C9 O3 Sn1 N2 . . . . 4.2(2) ?
C8 N2 Sn1 C15 . . . . -95.7(3) ?
N1 N2 Sn1 C15 . . . . 83.4(2) ?
C8 N2 Sn1 C16 . . . . 90.5(3) ?
N1 N2 Sn1 C16 . . . . -90.4(2) ?
C8 N2 Sn1 O2 . . . . -2.3(2) ?
N1 N2 Sn1 O2 . . . . 176.8(2) ?
C8 N2 Sn1 O3 . . . . 177.0(3) ?
N1 N2 Sn1 O3 . . . . -3.86(19) ?
